data_4508501
loop_
_publ_author_name
'Hu, Fei-Long'
'Wu, Wei'
'Liang, Peng'
'Gu, Yun-Qiong'
'Zhu, Li-Gang'
'Wei, Han'
'Lang, Jian-Ping'

_publ_section_title
;
 Construction of Entangled Coordination Polymers Based on M2+Ions,
 4,4&#x2032;-{[1,2-Phenylenebis(methylene)]bis(oxy)}dibenzoate and
 Different N-Donor Ligands
;
_journal_issue 11
_journal_name_full 'Crystal Growth &amp; Design'
_journal_page_first 5050
_journal_paper_doi 10.1021/cg401212s
_journal_volume 13
_journal_year 2013
_chemical_formula_sum 'C27 H20 Cu N O6'
_chemical_formula_weight 517.98
_chemical_name_systematic
; 
 ? 
;
_space_group_IT_number 14
_symmetry_cell_setting monoclinic
_symmetry_space_group_name_Hall '-P 2ybc'
_symmetry_space_group_name_H-M 'P 1 21/c 1'
_atom_sites_solution_hydrogens geom
_atom_sites_solution_primary direct
_atom_sites_solution_secondary difmap
_audit_creation_method SHELXL-97
_cell_angle_alpha 90.00
_cell_angle_beta 103.98(2)
_cell_angle_gamma 90.00
_cell_formula_units_Z 4
_cell_length_a 8.001(3)
_cell_length_b 10.600(4)
_cell_length_c 28.861(10)
_cell_measurement_reflns_used 6267
_cell_measurement_temperature 293(2)
_cell_measurement_theta_max 23.21
_cell_measurement_theta_min 2.40
_cell_volume 2375.2(15)
_computing_cell_refinement 'Bruker SMART'
_computing_data_collection 'Bruker SMART'
_computing_data_reduction 'Bruker SHELXTL'
_computing_molecular_graphics 'Bruker SHELXTL'
_computing_publication_material 'Bruker SHELXTL'
_computing_structure_refinement 'SHELXL-97 (Sheldrick, 1997)'
_computing_structure_solution 'SHELXS-97 (Sheldrick, 1990)'
_diffrn_ambient_temperature 293(2)
_diffrn_measured_fraction_theta_full 1.000
_diffrn_measured_fraction_theta_max 1.000
_diffrn_measurement_device_type 'CCD area detector'
_diffrn_measurement_method 'phi and omega scans'
_diffrn_radiation_monochromator graphite
_diffrn_radiation_source 'fine-focus sealed tube'
_diffrn_radiation_type MoK\a
_diffrn_radiation_wavelength 0.71073
_diffrn_reflns_av_R_equivalents 0.0602
_diffrn_reflns_av_sigmaI/netI 0.0460
_diffrn_reflns_limit_h_max 9
_diffrn_reflns_limit_h_min -9
_diffrn_reflns_limit_k_max 12
_diffrn_reflns_limit_k_min -12
_diffrn_reflns_limit_l_max 34
_diffrn_reflns_limit_l_min -31
_diffrn_reflns_number 29202
_diffrn_reflns_theta_full 25.01
_diffrn_reflns_theta_max 25.01
_diffrn_reflns_theta_min 1.45
_exptl_absorpt_coefficient_mu 0.963
_exptl_absorpt_correction_T_max 0.8307
_exptl_absorpt_correction_T_min 0.8234
_exptl_absorpt_correction_type multi-scan
_exptl_absorpt_process_details sadabs
_exptl_crystal_colour blue
_exptl_crystal_density_diffrn 1.449
_exptl_crystal_density_method 'not measured'
_exptl_crystal_description block
_exptl_crystal_F_000 1064
_exptl_crystal_size_max 0.21
_exptl_crystal_size_mid 0.20
_exptl_crystal_size_min 0.20
_refine_diff_density_max 0.383
_refine_diff_density_min -0.452
_refine_diff_density_rms 0.069
_refine_ls_extinction_method none
_refine_ls_goodness_of_fit_ref 1.134
_refine_ls_hydrogen_treatment constr
_refine_ls_matrix_type full
_refine_ls_number_parameters 316
_refine_ls_number_reflns 4196
_refine_ls_number_restraints 0
_refine_ls_restrained_S_all 1.134
_refine_ls_R_factor_all 0.0744
_refine_ls_R_factor_gt 0.0516
_refine_ls_shift/su_max 0.001
_refine_ls_shift/su_mean 0.000
_refine_ls_structure_factor_coef Fsqd
_refine_ls_weighting_details 'calc w=1/[\s^2^(Fo^2^)+(0.0369P)^2^+4.4183P] where P=(Fo^2^+2Fc^2^)/3'
_refine_ls_weighting_scheme calc
_refine_ls_wR_factor_gt 0.1139
_refine_ls_wR_factor_ref 0.1217
_reflns_number_gt 3203
_reflns_number_total 4196
_reflns_threshold_expression >2sigma(I)
_cod_data_source_file cg401212s_si_002.cif
_cod_data_source_block 3
_cod_original_sg_symbol_H-M p21/c
_cod_database_code 4508501

loop_
_symmetry_equiv_pos_as_xyz
'x, y, z'
'-x, y+1/2, -z+1/2'
'-x, -y, -z'
'x, -y-1/2, z-1/2'

loop_
_atom_site_label
_atom_site_type_symbol
_atom_site_fract_x
_atom_site_fract_y
_atom_site_fract_z
_atom_site_U_iso_or_equiv
_atom_site_adp_type
_atom_site_occupancy
_atom_site_symmetry_multiplicity
_atom_site_calc_flag
_atom_site_refinement_flags
Cu1 Cu 1.35795(6) 0.56055(5) -0.023725(18) 0.03062(17) Uani 1 1 d .
N1 N 1.1568(4) 0.7072(3) -0.03166(13) 0.0375(9) Uani 1 1 d .
O2 O 1.2932(4) 0.4874(3) 0.03209(11) 0.0417(7) Uani 1 1 d .
O3 O 1.5303(4) 0.3897(3) 0.07444(10) 0.0403(7) Uani 1 1 d .
O4 O 0.4956(4) -0.3100(3) 0.01870(11) 0.0420(8) Uani 1 1 d .
O5 O 0.7262(4) -0.4089(3) 0.06227(10) 0.0400(7) Uani 1 1 d .
O6 O 0.6872(4) 0.0985(3) 0.17892(11) 0.0471(8) Uani 1 1 d .
O7 O 1.0215(3) 0.3231(3) 0.20957(10) 0.0424(8) Uani 1 1 d .
C1 C 0.6240(6) -0.3156(4) 0.05343(15) 0.0354(10) Uani 1 1 d .
C2 C 0.6556(5) -0.2049(4) 0.08599(15) 0.0335(10) Uani 1 1 d .
C3 C 0.5464(6) -0.1013(4) 0.07570(16) 0.0404(11) Uani 1 1 d .
H3 H 0.4609 -0.0999 0.0474 0.049 Uiso 1 1 calc R
C4 C 0.5626(6) -0.0001(4) 0.10687(15) 0.0409(11) Uani 1 1 d .
H4 H 0.4899 0.0692 0.0993 0.049 Uiso 1 1 calc R
C5 C 0.6882(6) -0.0031(4) 0.14941(15) 0.0387(10) Uani 1 1 d .
C6 C 0.7996(6) -0.1040(4) 0.16005(17) 0.0459(12) Uani 1 1 d .
H6 H 0.8851 -0.1052 0.1883 0.055 Uiso 1 1 calc R
C7 C 0.7829(6) -0.2038(4) 0.12811(16) 0.0426(11) Uani 1 1 d .
H7 H 0.8590 -0.2714 0.1352 0.051 Uiso 1 1 calc R
C8 C 0.7983(6) 0.0947(4) 0.22616(15) 0.0459(12) Uani 1 1 d .
H8A H 0.9177 0.1007 0.2245 0.055 Uiso 1 1 calc R
H8B H 0.7830 0.0157 0.2416 0.055 Uiso 1 1 calc R
C9 C 0.7541(5) 0.2038(4) 0.25453(15) 0.0397(11) Uani 1 1 d .
C10 C 0.7778(5) 0.3291(4) 0.24274(15) 0.0380(11) Uani 1 1 d .
C11 C 0.7337(6) 0.4249(5) 0.27031(18) 0.0555(14) Uani 1 1 d .
H11 H 0.7489 0.5086 0.2625 0.067 Uiso 1 1 calc R
C12 C 0.6684(8) 0.3982(6) 0.3087(2) 0.0715(17) Uani 1 1 d .
H12 H 0.6398 0.4633 0.3270 0.086 Uiso 1 1 calc R
C13 C 0.6450(8) 0.2753(7) 0.3204(2) 0.0763(19) Uani 1 1 d .
H13 H 0.6010 0.2571 0.3467 0.092 Uiso 1 1 calc R
C14 C 0.6866(7) 0.1782(5) 0.29324(18) 0.0585(14) Uani 1 1 d .
H14 H 0.6689 0.0950 0.3011 0.070 Uiso 1 1 calc R
C15 C 0.8469(5) 0.3655(4) 0.20111(16) 0.0411(11) Uani 1 1 d .
H15A H 0.7783 0.3273 0.1722 0.049 Uiso 1 1 calc R
H15B H 0.8421 0.4564 0.1971 0.049 Uiso 1 1 calc R
C16 C 1.1030(5) 0.3525(4) 0.17451(15) 0.0364(10) Uani 1 1 d .
C17 C 1.2665(5) 0.3013(4) 0.17991(16) 0.0406(11) Uani 1 1 d .
H17 H 1.3146 0.2514 0.2062 0.049 Uiso 1 1 calc R
C18 C 1.3561(5) 0.3255(4) 0.14576(15) 0.0393(11) Uani 1 1 d .
H18 H 1.4650 0.2907 0.1490 0.047 Uiso 1 1 calc R
C19 C 1.2860(5) 0.4013(4) 0.10645(15) 0.0351(10) Uani 1 1 d .
C20 C 1.1261(5) 0.4524(4) 0.10275(15) 0.0413(11) Uani 1 1 d .
H20 H 1.0789 0.5043 0.0769 0.050 Uiso 1 1 calc R
C21 C 1.0342(5) 0.4290(4) 0.13604(15) 0.0423(11) Uani 1 1 d .
H21 H 0.9257 0.4646 0.1327 0.051 Uiso 1 1 calc R
C22 C 1.3766(5) 0.4275(4) 0.06826(15) 0.0347(10) Uani 1 1 d .
C23 C 1.1752(7) 0.8125(5) -0.05332(19) 0.0597(15) Uani 1 1 d .
H23 H 1.2335 0.8092 -0.0775 0.072 Uiso 1 1 calc R
C24 C 1.1142(7) 0.9288(5) -0.0429(2) 0.0650(16) Uani 1 1 d .
H24 H 1.1307 0.9999 -0.0601 0.078 Uiso 1 1 calc R
C25 C 1.0300(5) 0.9384(4) -0.00727(17) 0.0413(11) Uani 1 1 d .
C26 C 1.0045(8) 0.8268(5) 0.0135(2) 0.0729(19) Uani 1 1 d .
H26 H 0.9427 0.8262 0.0370 0.087 Uiso 1 1 calc R
C27 C 1.0680(7) 0.7157(5) 0.0006(2) 0.0664(17) Uani 1 1 d .
H27 H 1.0465 0.6421 0.0157 0.080 Uiso 1 1 calc R

loop_
_atom_site_aniso_label
_atom_site_aniso_U_11
_atom_site_aniso_U_22
_atom_site_aniso_U_33
_atom_site_aniso_U_23
_atom_site_aniso_U_13
_atom_site_aniso_U_12
Cu1 0.0320(3) 0.0260(3) 0.0377(3) -0.0005(2) 0.0159(2) 0.0052(2)
N1 0.0321(19) 0.031(2) 0.055(2) 0.0060(18) 0.0204(17) 0.0104(16)
O2 0.0464(18) 0.0398(18) 0.0458(18) 0.0111(15) 0.0243(15) 0.0096(15)
O3 0.0361(17) 0.0452(18) 0.0455(18) 0.0063(15) 0.0213(14) 0.0048(14)
O4 0.0378(17) 0.0344(18) 0.051(2) -0.0098(15) 0.0060(16) 0.0032(14)
O5 0.0444(17) 0.0262(17) 0.0483(19) -0.0055(13) 0.0091(14) 0.0039(14)
O6 0.060(2) 0.0351(18) 0.0416(18) -0.0112(14) 0.0036(15) 0.0094(15)
O7 0.0341(16) 0.057(2) 0.0418(18) 0.0083(15) 0.0202(14) 0.0040(15)
C1 0.041(3) 0.034(3) 0.036(3) 0.000(2) 0.022(2) 0.000(2)
C2 0.038(2) 0.027(2) 0.040(3) -0.0045(19) 0.016(2) -0.0009(19)
C3 0.046(3) 0.037(3) 0.038(3) -0.002(2) 0.008(2) 0.005(2)
C4 0.048(3) 0.035(3) 0.041(3) -0.002(2) 0.013(2) 0.011(2)
C5 0.046(3) 0.033(2) 0.040(3) -0.006(2) 0.016(2) 0.000(2)
C6 0.045(3) 0.040(3) 0.048(3) -0.009(2) 0.001(2) 0.006(2)
C7 0.042(3) 0.031(3) 0.055(3) -0.003(2) 0.011(2) 0.007(2)
C8 0.060(3) 0.038(3) 0.040(3) -0.007(2) 0.011(2) 0.005(2)
C9 0.036(2) 0.045(3) 0.040(3) -0.006(2) 0.014(2) 0.002(2)
C10 0.032(2) 0.043(3) 0.043(3) -0.008(2) 0.017(2) 0.000(2)
C11 0.059(3) 0.047(3) 0.070(3) -0.013(3) 0.034(3) 0.000(3)
C12 0.081(4) 0.070(4) 0.079(4) -0.025(3) 0.050(3) 0.002(3)
C13 0.086(4) 0.092(5) 0.071(4) -0.004(4) 0.058(4) 0.002(4)
C14 0.074(4) 0.054(3) 0.056(3) 0.007(3) 0.031(3) -0.001(3)
C15 0.039(3) 0.040(3) 0.049(3) -0.002(2) 0.020(2) 0.002(2)
C16 0.037(2) 0.039(3) 0.036(2) -0.001(2) 0.015(2) 0.000(2)
C17 0.037(2) 0.045(3) 0.044(3) 0.012(2) 0.017(2) 0.008(2)
C18 0.033(2) 0.043(3) 0.048(3) 0.003(2) 0.021(2) 0.006(2)
C19 0.037(2) 0.034(2) 0.038(2) 0.001(2) 0.0172(19) -0.0015(19)
C20 0.042(2) 0.045(3) 0.039(2) 0.008(2) 0.015(2) 0.006(2)
C21 0.034(2) 0.053(3) 0.044(3) 0.001(2) 0.018(2) 0.009(2)
C22 0.040(2) 0.029(2) 0.040(3) -0.005(2) 0.018(2) -0.003(2)
C23 0.091(4) 0.040(3) 0.065(3) 0.014(3) 0.052(3) 0.019(3)
C24 0.100(4) 0.031(3) 0.085(4) 0.018(3) 0.065(3) 0.021(3)
C25 0.035(2) 0.035(3) 0.061(3) 0.011(2) 0.025(2) 0.012(2)
C26 0.099(4) 0.040(3) 0.111(5) 0.029(3) 0.085(4) 0.035(3)
C27 0.080(4) 0.036(3) 0.106(5) 0.021(3) 0.069(4) 0.020(3)

loop_
_atom_type_symbol
_atom_type_description
_atom_type_scat_dispersion_real
_atom_type_scat_dispersion_imag
_atom_type_scat_source
C C 0.0033 0.0016 'International Tables Vol C Tables 4.2.6.8 and 6.1.1.4'
H H 0.0000 0.0000 'International Tables Vol C Tables 4.2.6.8 and 6.1.1.4'
Cu Cu 0.3201 1.2651 'International Tables Vol C Tables 4.2.6.8 and 6.1.1.4'
N N 0.0061 0.0033 'International Tables Vol C Tables 4.2.6.8 and 6.1.1.4'
O O 0.0106 0.0060 'International Tables Vol C Tables 4.2.6.8 and 6.1.1.4'

loop_
_geom_angle_atom_site_label_1
_geom_angle_atom_site_label_2
_geom_angle_atom_site_label_3
_geom_angle
_geom_angle_site_symmetry_1
_geom_angle_site_symmetry_3
O3 Cu1 O2 167.00(12) 3_865 .
O3 Cu1 O5 87.33(13) 3_865 3_755
O2 Cu1 O5 91.09(13) . 3_755
O3 Cu1 O4 89.40(13) 3_865 1_665
O2 Cu1 O4 89.08(13) . 1_665
O5 Cu1 O4 166.16(12) 3_755 1_665
O3 Cu1 N1 100.69(13) 3_865 .
O2 Cu1 N1 91.88(13) . .
O5 Cu1 N1 111.89(13) 3_755 .
O4 Cu1 N1 81.93(13) 1_665 .
O3 Cu1 Cu1 91.54(9) 3_865 3_865
O2 Cu1 Cu1 75.60(9) . 3_865
O5 Cu1 Cu1 91.70(9) 3_755 3_865
O4 Cu1 Cu1 74.94(9) 1_665 3_865
N1 Cu1 Cu1 153.70(10) . 3_865
C27 N1 C23 115.3(4) . .
C27 N1 Cu1 119.0(3) . .
C23 N1 Cu1 119.2(3) . .
C22 O2 Cu1 133.1(3) . .
C22 O3 Cu1 114.4(3) . 3_865
C1 O4 Cu1 133.4(3) . 1_445
C1 O5 Cu1 113.9(3) . 3_755
C5 O6 C8 118.1(3) . .
C16 O7 C15 115.0(3) . .
O4 C1 O5 124.2(4) . .
O4 C1 C2 116.8(4) . .
O5 C1 C2 119.0(4) . .
C7 C2 C3 118.2(4) . .
C7 C2 C1 122.6(4) . .
C3 C2 C1 119.1(4) . .
C4 C3 C2 121.1(4) . .
C4 C3 H3 119.4 . .
C2 C3 H3 119.4 . .
C5 C4 C3 119.5(4) . .
C5 C4 H4 120.3 . .
C3 C4 H4 120.3 . .
O6 C5 C6 124.8(4) . .
O6 C5 C4 114.8(4) . .
C6 C5 C4 120.4(4) . .
C5 C6 C7 119.3(4) . .
C5 C6 H6 120.3 . .
C7 C6 H6 120.3 . .
C2 C7 C6 121.5(4) . .
C2 C7 H7 119.3 . .
C6 C7 H7 119.3 . .
O6 C8 C9 108.7(4) . .
O6 C8 H8A 109.9 . .
C9 C8 H8A 109.9 . .
O6 C8 H8B 109.9 . .
C9 C8 H8B 109.9 . .
H8A C8 H8B 108.3 . .
C14 C9 C10 119.1(4) . .
C14 C9 C8 118.6(4) . .
C10 C9 C8 122.3(4) . .
C11 C10 C9 119.3(4) . .
C11 C10 C15 117.9(4) . .
C9 C10 C15 122.8(4) . .
C12 C11 C10 120.9(5) . .
C12 C11 H11 119.5 . .
C10 C11 H11 119.5 . .
C11 C12 C13 120.0(5) . .
C11 C12 H12 120.0 . .
C13 C12 H12 120.0 . .
C12 C13 C14 120.2(5) . .
C12 C13 H13 119.9 . .
C14 C13 H13 119.9 . .
C9 C14 C13 120.5(5) . .
C9 C14 H14 119.7 . .
C13 C14 H14 119.7 . .
O7 C15 C10 108.5(3) . .
O7 C15 H15A 110.0 . .
C10 C15 H15A 110.0 . .
O7 C15 H15B 110.0 . .
C10 C15 H15B 110.0 . .
H15A C15 H15B 108.4 . .
O7 C16 C21 124.2(4) . .
O7 C16 C17 115.6(4) . .
C21 C16 C17 120.1(4) . .
C18 C17 C16 119.1(4) . .
C18 C17 H17 120.5 . .
C16 C17 H17 120.5 . .
C17 C18 C19 121.0(4) . .
C17 C18 H18 119.5 . .
C19 C18 H18 119.5 . .
C20 C19 C18 118.4(4) . .
C20 C19 C22 118.8(4) . .
C18 C19 C22 122.7(4) . .
C21 C20 C19 121.7(4) . .
C21 C20 H20 119.2 . .
C19 C20 H20 119.2 . .
C20 C21 C16 119.7(4) . .
C20 C21 H21 120.1 . .
C16 C21 H21 120.1 . .
O3 C22 O2 125.2(4) . .
O3 C22 C19 117.9(4) . .
O2 C22 C19 116.9(4) . .
N1 C23 C24 124.7(4) . .
N1 C23 H23 117.6 . .
C24 C23 H23 117.6 . .
C25 C24 C23 119.7(4) . .
C25 C24 H24 120.1 . .
C23 C24 H24 120.1 . .
C24 C25 C26 114.9(4) . .
C24 C25 C25 122.1(5) . 3_775
C26 C25 C25 123.0(5) . 3_775
C25 C26 C27 121.4(4) . .
C25 C26 H26 119.3 . .
C27 C26 H26 119.3 . .
N1 C27 C26 123.8(4) . .
N1 C27 H27 118.1 . .
C26 C27 H27 118.1 . .

loop_
_geom_bond_atom_site_label_1
_geom_bond_atom_site_label_2
_geom_bond_distance
_geom_bond_site_symmetry_2
Cu1 O3 1.963(3) 3_865
Cu1 O2 1.966(3) .
Cu1 O5 1.978(3) 3_755
Cu1 O4 1.986(3) 1_665
Cu1 N1 2.209(3) .
Cu1 Cu1 2.6807(12) 3_865
N1 C27 1.303(6) .
N1 C23 1.305(6) .
O2 C22 1.266(5) .
O3 C22 1.265(5) .
O3 Cu1 1.963(3) 3_865
O4 C1 1.251(5) .
O4 Cu1 1.986(3) 1_445
O5 C1 1.270(5) .
O5 Cu1 1.978(3) 3_755
O6 C5 1.374(5) .
O6 C8 1.437(5) .
O7 C16 1.366(5) .
O7 C15 1.431(5) .
C1 C2 1.486(6) .
C2 C7 1.385(6) .
C2 C3 1.390(6) .
C3 C4 1.386(6) .
C3 H3 0.9300 .
C4 C5 1.386(6) .
C4 H4 0.9300 .
C5 C6 1.379(6) .
C6 C7 1.389(6) .
C6 H6 0.9300 .
C7 H7 0.9300 .
C8 C9 1.507(6) .
C8 H8A 0.9700 .
C8 H8B 0.9700 .
C9 C14 1.381(6) .
C9 C10 1.396(6) .
C10 C11 1.387(6) .
C10 C15 1.490(6) .
C11 C12 1.365(7) .
C11 H11 0.9300 .
C12 C13 1.369(8) .
C12 H12 0.9300 .
C13 C14 1.382(7) .
C13 H13 0.9300 .
C14 H14 0.9300 .
C15 H15A 0.9700 .
C15 H15B 0.9700 .
C16 C21 1.378(6) .
C16 C17 1.390(6) .
C17 C18 1.376(6) .
C17 H17 0.9300 .
C18 C19 1.393(6) .
C18 H18 0.9300 .
C19 C20 1.370(6) .
C19 C22 1.484(5) .
C20 C21 1.366(6) .
C20 H20 0.9300 .
C21 H21 0.9300 .
C23 C24 1.386(6) .
C23 H23 0.9300 .
C24 C25 1.362(6) .
C24 H24 0.9300 .
C25 C26 1.363(6) .
C25 C25 1.487(8) 3_775
C26 C27 1.370(7) .
C26 H26 0.9300 .
C27 H27 0.9300 .

loop_
_geom_torsion_atom_site_label_1
_geom_torsion_atom_site_label_2
_geom_torsion_atom_site_label_3
_geom_torsion_atom_site_label_4
_geom_torsion
_geom_torsion_site_symmetry_1
_geom_torsion_site_symmetry_4
O3 Cu1 N1 C27 -171.0(4) 3_865 .
O2 Cu1 N1 C27 5.7(4) . .
O5 Cu1 N1 C27 97.6(4) 3_755 .
O4 Cu1 N1 C27 -83.1(4) 1_665 .
Cu1 Cu1 N1 C27 -54.7(5) 3_865 .
O3 Cu1 N1 C23 -20.8(4) 3_865 .
O2 Cu1 N1 C23 155.9(4) . .
O5 Cu1 N1 C23 -112.2(4) 3_755 .
O4 Cu1 N1 C23 67.1(4) 1_665 .
Cu1 Cu1 N1 C23 95.5(4) 3_865 .
O3 Cu1 O2 C22 13.7(8) 3_865 .
O5 Cu1 O2 C22 96.5(4) 3_755 .
O4 Cu1 O2 C22 -69.6(4) 1_665 .
N1 Cu1 O2 C22 -151.5(4) . .
Cu1 Cu1 O2 C22 5.1(4) 3_865 .
Cu1 O4 C1 O5 19.6(6) 1_445 .
Cu1 O4 C1 C2 -160.1(3) 1_445 .
Cu1 O5 C1 O4 -11.2(5) 3_755 .
Cu1 O5 C1 C2 168.5(3) 3_755 .
O4 C1 C2 C7 173.6(4) . .
O5 C1 C2 C7 -6.1(6) . .
O4 C1 C2 C3 -1.9(6) . .
O5 C1 C2 C3 178.4(4) . .
C7 C2 C3 C4 -0.7(7) . .
C1 C2 C3 C4 175.0(4) . .
C2 C3 C4 C5 -1.0(7) . .
C8 O6 C5 C6 -6.3(7) . .
C8 O6 C5 C4 172.1(4) . .
C3 C4 C5 O6 -176.5(4) . .
C3 C4 C5 C6 2.0(7) . .
O6 C5 C6 C7 177.2(4) . .
C4 C5 C6 C7 -1.2(7) . .
C3 C2 C7 C6 1.6(7) . .
C1 C2 C7 C6 -174.0(4) . .
C5 C6 C7 C2 -0.7(7) . .
C5 O6 C8 C9 -170.4(4) . .
O6 C8 C9 C14 114.6(5) . .
O6 C8 C9 C10 -64.9(6) . .
C14 C9 C10 C11 0.3(7) . .
C8 C9 C10 C11 179.8(4) . .
C14 C9 C10 C15 -178.9(4) . .
C8 C9 C10 C15 0.5(7) . .
C9 C10 C11 C12 0.2(7) . .
C15 C10 C11 C12 179.5(5) . .
C10 C11 C12 C13 -0.2(9) . .
C11 C12 C13 C14 -0.3(10) . .
C10 C9 C14 C13 -0.9(8) . .
C8 C9 C14 C13 179.7(5) . .
C12 C13 C14 C9 0.9(9) . .
C16 O7 C15 C10 -178.7(4) . .
C11 C10 C15 O7 115.2(5) . .
C9 C10 C15 O7 -65.6(5) . .
C15 O7 C16 C21 7.1(6) . .
C15 O7 C16 C17 -173.9(4) . .
O7 C16 C17 C18 179.3(4) . .
C21 C16 C17 C18 -1.7(7) . .
C16 C17 C18 C19 0.7(7) . .
C17 C18 C19 C20 0.6(7) . .
C17 C18 C19 C22 -178.6(4) . .
C18 C19 C20 C21 -1.1(7) . .
C22 C19 C20 C21 178.2(4) . .
C19 C20 C21 C16 0.2(7) . .
O7 C16 C21 C20 -179.8(4) . .
C17 C16 C21 C20 1.2(7) . .
Cu1 O3 C22 O2 3.2(5) 3_865 .
Cu1 O3 C22 C19 -176.1(3) 3_865 .
Cu1 O2 C22 O3 -7.0(7) . .
Cu1 O2 C22 C19 172.4(3) . .
C20 C19 C22 O3 173.4(4) . .
C18 C19 C22 O3 -7.3(6) . .
C20 C19 C22 O2 -6.0(6) . .
C18 C19 C22 O2 173.3(4) . .
C27 N1 C23 C24 2.8(9) . .
Cu1 N1 C23 C24 -148.5(5) . .
N1 C23 C24 C25 0.8(10) . .
C23 C24 C25 C26 -3.7(8) . .
C23 C24 C25 C25 176.6(6) . 3_775
C24 C25 C26 C27 3.2(9) . .
C25 C25 C26 C27 -177.2(6) 3_775 .
C23 N1 C27 C26 -3.4(9) . .
Cu1 N1 C27 C26 147.9(5) . .
C25 C26 C27 N1 0.4(10) . .
